data_7126835
loop_
_publ_author_name
'Kirkeby, Emily K.'
'Roberts, Andrew G.'

_publ_section_title
;
 Design, synthesis and characterization of structurally dynamic cyclic
 N,S-acetals.
;
_journal_issue 64
_journal_name_full 'Chemical communications (Cambridge, England)'
_journal_page_first 9118
_journal_page_last 9121
_journal_paper_doi 10.1039/d0cc03503c
_journal_volume 56
_journal_year 2020
_chemical_formula_moiety 'C17 H17 N O S'
_chemical_formula_sum 'C17 H17 N O S'
_chemical_formula_weight 283.37
_space_group_crystal_system monoclinic
_space_group_IT_number 14
_space_group_name_Hall '-P 2ybc'
_space_group_name_H-M_alt 'P 1 21/c 1'
_atom_sites_solution_hydrogens geom
_audit_creation_method SHELXL-2017/1
_audit_update_record
;
2020-05-04 deposited with the CCDC.	2020-07-07 downloaded from the CCDC.
;
_cell_angle_alpha 90
_cell_angle_beta 95.902(2)
_cell_angle_gamma 90
_cell_formula_units_Z 4
_cell_length_a 18.2786(14)
_cell_length_b 5.5078(4)
_cell_length_c 13.6680(11)
_cell_measurement_reflns_used 5782
_cell_measurement_temperature 103(2)
_cell_measurement_theta_max 33.91
_cell_measurement_theta_min 3.00
_cell_volume 1368.73(18)
_computing_structure_refinement 'SHELXL-2017/1 (Sheldrick, 2017)'
_diffrn_ambient_temperature 103(2)
_diffrn_measured_fraction_theta_full 0.999
_diffrn_measured_fraction_theta_max 0.999
_diffrn_measurement_device_type 'BRUKER APEXII CCD'
_diffrn_measurement_method '\w scans'
_diffrn_radiation_type MoK\a
_diffrn_radiation_wavelength 0.71073
_diffrn_reflns_av_R_equivalents 0.0497
_diffrn_reflns_av_unetI/netI 0.0467
_diffrn_reflns_Laue_measured_fraction_full 0.999
_diffrn_reflns_Laue_measured_fraction_max 0.999
_diffrn_reflns_limit_h_max 29
_diffrn_reflns_limit_h_min -20
_diffrn_reflns_limit_k_max 8
_diffrn_reflns_limit_k_min -8
_diffrn_reflns_limit_l_max 21
_diffrn_reflns_limit_l_min -21
_diffrn_reflns_number 24293
_diffrn_reflns_point_group_measured_fraction_full 0.999
_diffrn_reflns_point_group_measured_fraction_max 0.999
_diffrn_reflns_theta_full 25.242
_diffrn_reflns_theta_max 34.877
_diffrn_reflns_theta_min 2.997
_diffrn_source 'Fine-focused sealed tube'
_exptl_absorpt_coefficient_mu 0.231
_exptl_absorpt_correction_T_max 0.7469
_exptl_absorpt_correction_T_min 0.6695
_exptl_absorpt_correction_type multi-scan
_exptl_absorpt_process_details SADABS-2016/2
_exptl_crystal_colour 'clear and colorless'
_exptl_crystal_density_diffrn 1.375
_exptl_crystal_description 'Rhombic prism'
_exptl_crystal_F_000 600
_exptl_crystal_size_max 0.290
_exptl_crystal_size_mid 0.250
_exptl_crystal_size_min 0.050
_refine_diff_density_max 0.598
_refine_diff_density_min -0.292
_refine_diff_density_rms 0.071
_refine_ls_extinction_method none
_refine_ls_goodness_of_fit_ref 1.026
_refine_ls_hydrogen_treatment constr
_refine_ls_matrix_type full
_refine_ls_number_parameters 182
_refine_ls_number_reflns 5960
_refine_ls_number_restraints 0
_refine_ls_restrained_S_all 1.026
_refine_ls_R_factor_all 0.0706
_refine_ls_R_factor_gt 0.0443
_refine_ls_shift/su_max 0.001
_refine_ls_shift/su_mean 0.000
_refine_ls_structure_factor_coef Fsqd
_refine_ls_weighting_details 'w=1/[\s^2^(Fo^2^)+(0.0475P)^2^+0.5247P] where P=(Fo^2^+2Fc^2^)/3'
_refine_ls_weighting_scheme calc
_refine_ls_wR_factor_gt 0.0985
_refine_ls_wR_factor_ref 0.1088
_reflns_Friedel_coverage 0.000
_reflns_number_gt 4375
_reflns_number_total 5960
_reflns_threshold_expression 'I > 2\s(I)'
_cod_data_source_file d0cc03503c2.cif
_cod_data_source_block 20181010AR_P
_cod_depositor_comments
;
The following automatic conversions were performed:

data item '_exptl_absorpt_correction_type' value 'Multi-scan' was
changed to 'multi-scan' in accordance with the
/home/data/users/saulius/crontab/automatic-downloads/rss-feeds/RSC/lib/dictionaries/cif_core.dic
dictionary named 'cif_core.dic' version 2.4.2 last updated on
2011-04-26.

Automatic conversion script
Id: cif_fix_values 7556 2019-12-06 15:28:31Z antanas 

 Adding full bibliography for 7126834--7126836.cif.
;
_cod_original_sg_symbol_H-M 'P 21/c'
_cod_database_code 7126835
_shelx_shelxl_version_number 2017/1
_shelx_space_group_comment
;
The symmetry employed for this shelxl refinement is uniquely defined
by the following loop, which should always be used as a source of
symmetry information in preference to the above space-group names.
They are only intended as comments.
;
_shelx_estimated_absorpt_t_min 0.936
_shelx_estimated_absorpt_t_max 0.989

loop_
_space_group_symop_operation_xyz
'x, y, z'
'-x, y+1/2, -z+1/2'
'-x, -y, -z'
'x, -y-1/2, z-1/2'

loop_
_atom_site_label
_atom_site_type_symbol
_atom_site_fract_x
_atom_site_fract_y
_atom_site_fract_z
_atom_site_U_iso_or_equiv
_atom_site_adp_type
_atom_site_occupancy
_atom_site_site_symmetry_order
_atom_site_calc_flag
_atom_site_refinement_flags_posn
_atom_site_refinement_flags_adp
_atom_site_refinement_flags_occupancy
_atom_site_disorder_assembly
_atom_site_disorder_group
S1 S 0.34375(2) 0.75754(5) 0.48034(2) 0.01285(7) Uani 1 1 d . . . . .
O1 O 0.05954(5) 0.32765(17) 0.65734(7) 0.01816(18) Uani 1 1 d . . . . .
N1 N 0.24202(5) 0.69012(18) 0.31552(7) 0.01080(17) Uani 1 1 d . . . . .
C1 C 0.37789(6) 0.9468(2) 0.39136(8) 0.01154(19) Uani 1 1 d . . . . .
C2 C 0.42818(6) 1.1267(2) 0.42660(9) 0.0143(2) Uani 1 1 d . . . . .
H2 H 0.441769 1.141382 0.495321 0.017 Uiso 1 1 calc R U . . .
C3 C 0.45823(7) 1.2832(2) 0.36213(9) 0.0165(2) Uani 1 1 d . . . . .
H3 H 0.492891 1.402652 0.386582 0.020 Uiso 1 1 calc R U . . .
C4 C 0.43759(7) 1.2651(2) 0.26165(9) 0.0167(2) Uani 1 1 d . . . . .
H4 H 0.458673 1.369778 0.216973 0.020 Uiso 1 1 calc R U . . .
C5 C 0.38571(6) 1.0919(2) 0.22708(9) 0.0143(2) Uani 1 1 d . . . . .
H5 H 0.370775 1.083044 0.158515 0.017 Uiso 1 1 calc R U . . .
C6 C 0.35512(6) 0.9314(2) 0.29032(8) 0.01164(19) Uani 1 1 d . . . . .
C7 C 0.29793(6) 0.7486(2) 0.24936(8) 0.01252(19) Uani 1 1 d . . . . .
H7A H 0.272920 0.813086 0.187056 0.015 Uiso 1 1 calc R U . . .
H7AB H 0.323329 0.596913 0.233700 0.015 Uiso 1 1 calc R U . . .
C8 C 0.19802(6) 0.9021(2) 0.33778(8) 0.0124(2) Uani 1 1 d . . . . .
H8A H 0.180340 0.986394 0.275849 0.015 Uiso 1 1 calc R U . . .
H8AB H 0.229075 1.016935 0.379461 0.015 Uiso 1 1 calc R U . . .
C9 C 0.13245(6) 0.8261(2) 0.39100(8) 0.0123(2) Uani 1 1 d . . . . .
H9A H 0.113842 0.969715 0.424257 0.015 Uiso 1 1 calc R U . . .
H9AB H 0.092659 0.768373 0.341902 0.015 Uiso 1 1 calc R U . . .
C10 C 0.15044(6) 0.6286(2) 0.46627(8) 0.01049(19) Uani 1 1 d . . . . .
C11 C 0.09949(6) 0.5631(2) 0.53046(8) 0.0128(2) Uani 1 1 d . . . . .
H11 H 0.054337 0.649152 0.528787 0.015 Uiso 1 1 calc R U . . .
C12 C 0.11358(6) 0.3736(2) 0.59710(8) 0.0126(2) Uani 1 1 d . . . . .
C13 C 0.17944(6) 0.2443(2) 0.60052(8) 0.01295(19) Uani 1 1 d . . . . .
H13 H 0.189273 0.114159 0.645560 0.016 Uiso 1 1 calc R U . . .
C14 C 0.23033(6) 0.3105(2) 0.53641(8) 0.01143(19) Uani 1 1 d . . . . .
H14 H 0.275376 0.223869 0.538012 0.014 Uiso 1 1 calc R U . . .
C15 C 0.21687(6) 0.5008(2) 0.46993(8) 0.01039(19) Uani 1 1 d . . . . .
C16 C 0.27349(6) 0.5683(2) 0.40248(8) 0.01100(19) Uani 1 1 d . . . . .
H16 H 0.297980 0.416461 0.382447 0.013 Uiso 1 1 calc R U . . .
C17 C 0.06988(7) 0.1221(2) 0.72084(10) 0.0189(2) Uani 1 1 d . . . . .
H17A H 0.027586 0.105871 0.758983 0.028 Uiso 1 1 calc R U . . .
H17B H 0.114757 0.143953 0.765741 0.028 Uiso 1 1 calc R U . . .
H17C H 0.074410 -0.024716 0.681396 0.028 Uiso 1 1 calc R U . . .

loop_
_atom_site_aniso_label
_atom_site_aniso_U_11
_atom_site_aniso_U_22
_atom_site_aniso_U_33
_atom_site_aniso_U_23
_atom_site_aniso_U_13
_atom_site_aniso_U_12
S1 0.01358(12) 0.01405(13) 0.01041(11) 0.00090(9) -0.00127(8) -0.00091(10)
O1 0.0149(4) 0.0212(4) 0.0193(4) 0.0073(3) 0.0064(3) 0.0027(3)
N1 0.0115(4) 0.0115(4) 0.0092(4) -0.0004(3) 0.0006(3) 0.0018(3)
C1 0.0100(4) 0.0118(5) 0.0128(4) -0.0003(4) 0.0011(3) 0.0020(4)
C2 0.0112(5) 0.0150(5) 0.0163(5) -0.0016(4) -0.0008(4) 0.0006(4)
C3 0.0119(5) 0.0146(5) 0.0227(6) -0.0015(4) 0.0009(4) -0.0014(4)
C4 0.0142(5) 0.0159(5) 0.0204(5) 0.0033(4) 0.0031(4) 0.0003(4)
C5 0.0131(5) 0.0157(5) 0.0142(5) 0.0012(4) 0.0018(4) 0.0018(4)
C6 0.0100(4) 0.0125(5) 0.0124(4) -0.0002(4) 0.0008(3) 0.0021(4)
C7 0.0137(5) 0.0140(5) 0.0101(4) -0.0014(4) 0.0021(3) -0.0007(4)
C8 0.0138(5) 0.0109(5) 0.0122(4) 0.0006(4) 0.0003(4) 0.0025(4)
C9 0.0116(5) 0.0127(5) 0.0124(4) 0.0016(4) -0.0001(4) 0.0035(4)
C10 0.0107(4) 0.0094(4) 0.0110(4) -0.0008(3) -0.0005(3) 0.0010(4)
C11 0.0110(5) 0.0137(5) 0.0137(5) -0.0005(4) 0.0012(4) 0.0016(4)
C12 0.0122(5) 0.0135(5) 0.0120(4) -0.0009(4) 0.0013(4) -0.0011(4)
C13 0.0146(5) 0.0119(5) 0.0120(4) 0.0013(4) -0.0002(4) 0.0003(4)
C14 0.0116(5) 0.0101(4) 0.0123(4) -0.0010(3) -0.0002(4) 0.0018(4)
C15 0.0111(5) 0.0097(4) 0.0102(4) -0.0016(3) 0.0003(3) 0.0009(4)
C16 0.0112(4) 0.0103(5) 0.0114(4) -0.0011(4) 0.0003(3) 0.0008(4)
C17 0.0188(6) 0.0195(6) 0.0191(5) 0.0065(5) 0.0041(4) -0.0016(5)

loop_
_atom_type_symbol
_atom_type_description
_atom_type_scat_dispersion_real
_atom_type_scat_dispersion_imag
_atom_type_scat_source
C C 0.0033 0.0016 'International Tables Vol C Tables 4.2.6.8 and 6.1.1.4'
H H 0.0000 0.0000 'International Tables Vol C Tables 4.2.6.8 and 6.1.1.4'
N N 0.0061 0.0033 'International Tables Vol C Tables 4.2.6.8 and 6.1.1.4'
O O 0.0106 0.0060 'International Tables Vol C Tables 4.2.6.8 and 6.1.1.4'
S S 0.1246 0.1234 'International Tables Vol C Tables 4.2.6.8 and 6.1.1.4'

loop_
_geom_angle_atom_site_label_1
_geom_angle_atom_site_label_2
_geom_angle_atom_site_label_3
_geom_angle
_geom_angle_site_symmetry_1
_geom_angle_site_symmetry_3
_geom_angle_publ_flag
C1 S1 C16 101.84(5) . . ?
C12 O1 C17 116.90(10) . . ?
C16 N1 C8 112.49(9) . . ?
C16 N1 C7 111.61(9) . . ?
C8 N1 C7 112.58(9) . . ?
C2 C1 C6 119.87(11) . . ?
C2 C1 S1 116.51(9) . . ?
C6 C1 S1 123.56(9) . . ?
C3 C2 C1 120.64(11) . . ?
C3 C2 H2 119.7 . . ?
C1 C2 H2 119.7 . . ?
C2 C3 C4 119.90(11) . . ?
C2 C3 H3 120.0 . . ?
C4 C3 H3 120.0 . . ?
C3 C4 C5 119.38(11) . . ?
C3 C4 H4 120.3 . . ?
C5 C4 H4 120.3 . . ?
C4 C5 C6 121.78(11) . . ?
C4 C5 H5 119.1 . . ?
C6 C5 H5 119.1 . . ?
C5 C6 C1 118.36(11) . . ?
C5 C6 C7 119.84(10) . . ?
C1 C6 C7 121.79(10) . . ?
N1 C7 C6 114.54(9) . . ?
N1 C7 H7A 108.6 . . ?
C6 C7 H7A 108.6 . . ?
N1 C7 H7AB 108.6 . . ?
C6 C7 H7AB 108.6 . . ?
H7A C7 H7AB 107.6 . . ?
N1 C8 C9 110.80(9) . . ?
N1 C8 H8A 109.5 . . ?
C9 C8 H8A 109.5 . . ?
N1 C8 H8AB 109.5 . . ?
C9 C8 H8AB 109.5 . . ?
H8A C8 H8AB 108.1 . . ?
C10 C9 C8 113.36(9) . . ?
C10 C9 H9A 108.9 . . ?
C8 C9 H9A 108.9 . . ?
C10 C9 H9AB 108.9 . . ?
C8 C9 H9AB 108.9 . . ?
H9A C9 H9AB 107.7 . . ?
C11 C10 C15 118.79(10) . . ?
C11 C10 C9 120.23(10) . . ?
C15 C10 C9 120.91(10) . . ?
C10 C11 C12 121.09(10) . . ?
C10 C11 H11 119.5 . . ?
C12 C11 H11 119.5 . . ?
O1 C12 C11 115.76(10) . . ?
O1 C12 C13 123.87(10) . . ?
C11 C12 C13 120.37(10) . . ?
C14 C13 C12 118.41(10) . . ?
C14 C13 H13 120.8 . . ?
C12 C13 H13 120.8 . . ?
C13 C14 C15 121.59(10) . . ?
C13 C14 H14 119.2 . . ?
C15 C14 H14 119.2 . . ?
C14 C15 C10 119.75(10) . . ?
C14 C15 C16 120.01(10) . . ?
C10 C15 C16 120.24(10) . . ?
N1 C16 C15 112.45(9) . . ?
N1 C16 S1 113.55(8) . . ?
C15 C16 S1 105.16(7) . . ?
N1 C16 H16 108.5 . . ?
C15 C16 H16 108.5 . . ?
S1 C16 H16 108.5 . . ?
O1 C17 H17A 109.5 . . ?
O1 C17 H17B 109.5 . . ?
H17A C17 H17B 109.5 . . ?
O1 C17 H17C 109.5 . . ?
H17A C17 H17C 109.5 . . ?
H17B C17 H17C 109.5 . . ?

loop_
_geom_bond_atom_site_label_1
_geom_bond_atom_site_label_2
_geom_bond_distance
_geom_bond_site_symmetry_2
_geom_bond_publ_flag
S1 C1 1.7638(12) . ?
S1 C16 1.8940(11) . ?
O1 C12 1.3729(14) . ?
O1 C17 1.4274(15) . ?
N1 C16 1.4328(14) . ?
N1 C8 1.4674(15) . ?
N1 C7 1.4684(14) . ?
C1 C2 1.4028(16) . ?
C1 C6 1.4032(16) . ?
C2 C3 1.3859(17) . ?
C2 H2 0.9500 . ?
C3 C4 1.3900(18) . ?
C3 H3 0.9500 . ?
C4 C5 1.3927(17) . ?
C4 H4 0.9500 . ?
C5 C6 1.3931(16) . ?
C5 H5 0.9500 . ?
C6 C7 1.5164(16) . ?
C7 H7A 0.9900 . ?
C7 H7AB 0.9900 . ?
C8 C9 1.5232(16) . ?
C8 H8A 0.9900 . ?
C8 H8AB 0.9900 . ?
C9 C10 1.5100(16) . ?
C9 H9A 0.9900 . ?
C9 H9AB 0.9900 . ?
C10 C11 1.3912(16) . ?
C10 C15 1.3997(15) . ?
C11 C12 1.3918(16) . ?
C11 H11 0.9500 . ?
C12 C13 1.3953(16) . ?
C13 C14 1.3907(16) . ?
C13 H13 0.9500 . ?
C14 C15 1.3923(15) . ?
C14 H14 0.9500 . ?
C15 C16 1.5018(15) . ?
C16 H16 1.0000 . ?
C17 H17A 0.9800 . ?
C17 H17B 0.9800 . ?
C17 H17C 0.9800 . ?

loop_
_geom_torsion_atom_site_label_1
_geom_torsion_atom_site_label_2
_geom_torsion_atom_site_label_3
_geom_torsion_atom_site_label_4
_geom_torsion
_geom_torsion_site_symmetry_1
_geom_torsion_site_symmetry_2
_geom_torsion_site_symmetry_3
_geom_torsion_site_symmetry_4
_geom_torsion_publ_flag
C16 S1 C1 C2 175.10(9) . . . . ?
C16 S1 C1 C6 -2.24(11) . . . . ?
C6 C1 C2 C3 -2.87(17) . . . . ?
S1 C1 C2 C3 179.68(9) . . . . ?
C1 C2 C3 C4 1.08(18) . . . . ?
C2 C3 C4 C5 1.17(18) . . . . ?
C3 C4 C5 C6 -1.68(18) . . . . ?
C4 C5 C6 C1 -0.10(17) . . . . ?
C4 C5 C6 C7 179.05(11) . . . . ?
C2 C1 C6 C5 2.35(16) . . . . ?
S1 C1 C6 C5 179.60(9) . . . . ?
C2 C1 C6 C7 -176.78(10) . . . . ?
S1 C1 C6 C7 0.48(15) . . . . ?
C16 N1 C7 C6 -65.48(12) . . . . ?
C8 N1 C7 C6 62.13(12) . . . . ?
C5 C6 C7 N1 -147.29(10) . . . . ?
C1 C6 C7 N1 31.83(15) . . . . ?
C16 N1 C8 C9 -62.99(12) . . . . ?
C7 N1 C8 C9 169.87(9) . . . . ?
N1 C8 C9 C10 39.89(13) . . . . ?
C8 C9 C10 C11 171.02(10) . . . . ?
C8 C9 C10 C15 -11.91(15) . . . . ?
C15 C10 C11 C12 -0.30(17) . . . . ?
C9 C10 C11 C12 176.83(10) . . . . ?
C17 O1 C12 C11 175.09(11) . . . . ?
C17 O1 C12 C13 -5.38(17) . . . . ?
C10 C11 C12 O1 179.31(10) . . . . ?
C10 C11 C12 C13 -0.23(17) . . . . ?
O1 C12 C13 C14 -179.14(11) . . . . ?
C11 C12 C13 C14 0.37(17) . . . . ?
C12 C13 C14 C15 0.02(17) . . . . ?
C13 C14 C15 C10 -0.55(17) . . . . ?
C13 C14 C15 C16 179.47(10) . . . . ?
C11 C10 C15 C14 0.68(16) . . . . ?
C9 C10 C15 C14 -176.43(10) . . . . ?
C11 C10 C15 C16 -179.34(10) . . . . ?
C9 C10 C15 C16 3.55(16) . . . . ?
C8 N1 C16 C15 53.88(12) . . . . ?
C7 N1 C16 C15 -178.46(9) . . . . ?
C8 N1 C16 S1 -65.38(11) . . . . ?
C7 N1 C16 S1 62.27(10) . . . . ?
C14 C15 C16 N1 156.11(10) . . . . ?
C10 C15 C16 N1 -23.87(14) . . . . ?
C14 C15 C16 S1 -79.84(11) . . . . ?
C10 C15 C16 S1 100.18(10) . . . . ?
C1 S1 C16 N1 -28.24(9) . . . . ?
C1 S1 C16 C15 -151.58(7) . . . . ?
